data_2229731
loop_
_publ_author_name
'G\"uzelsoylu, Cemal'
'Iri\,sli, Sevil'
'B\"uy\"ukg\"ung\"or, Orhan'

_publ_section_title
;
 Bis[bis(diphenylthiophosphinyl)amido-\k^2^<i>S</i>,<i>S</i>']platinum(II)
;
_journal_coeditor_code JJ2077
_journal_issue 4
_journal_name_full 'Acta Crystallographica Section E'
_journal_page_first m479
_journal_paper_doi 10.1107/S1600536811010117
_journal_volume 67
_journal_year 2011
_chemical_formula_iupac '[Pt (C24 H20 N P2 S2)2]'
_chemical_formula_moiety 'C48 H40 N2 P4 Pt S4'
_chemical_formula_sum 'C48 H40 N2 P4 Pt S4'
_chemical_formula_weight 1092.03
_chemical_name_systematic
;
Bis[bis(diphenylthiophosphinyl)amido-\k^2^<i>S</i>,<i>S</i>']platinum(II)
;
_space_group_IT_number 2
_symmetry_cell_setting triclinic
_symmetry_space_group_name_Hall '-P 1'
_symmetry_space_group_name_H-M 'P -1'
_atom_sites_solution_hydrogens geom
_atom_sites_solution_primary direct
_atom_sites_solution_secondary difmap
_audit_creation_method SHELXL-97
_cell_angle_alpha 98.137(3)
_cell_angle_beta 90.496(3)
_cell_angle_gamma 115.563(3)
_cell_formula_units_Z 2
_cell_length_a 10.1103(4)
_cell_length_b 10.7023(4)
_cell_length_c 23.9258(9)
_cell_measurement_reflns_used 23061
_cell_measurement_temperature 296
_cell_measurement_theta_max 27.32
_cell_measurement_theta_min 1.72
_cell_volume 2304.86(17)
_computing_cell_refinement 'X-AREA (Stoe & Cie, 2002)'
_computing_data_collection 'X-AREA (Stoe & Cie, 2002)'
_computing_data_reduction 'X-RED32 (Stoe & Cie, 2002)'
_computing_molecular_graphics 'ORTEP-3 for Windows (Farrugia, 1997)'
_computing_publication_material 'WinGX (Farrugia, 1999)'
_computing_structure_refinement 'SHELXL97 (Sheldrick, 2008)'
_computing_structure_solution 'SHELXS97 (Sheldrick, 2008)'
_diffrn_ambient_temperature 296
_diffrn_measured_fraction_theta_full 0.994
_diffrn_measured_fraction_theta_max 0.994
_diffrn_measurement_device_type 'Stoe IPDS 2'
_diffrn_measurement_method 'rotation method'
_diffrn_radiation_monochromator graphite
_diffrn_radiation_source 'fine-focus sealed tube'
_diffrn_radiation_type MoK\a
_diffrn_radiation_wavelength 0.71073
_diffrn_reflns_av_R_equivalents 0.0326
_diffrn_reflns_av_sigmaI/netI 0.0283
_diffrn_reflns_limit_h_max 12
_diffrn_reflns_limit_h_min -12
_diffrn_reflns_limit_k_max 13
_diffrn_reflns_limit_k_min -13
_diffrn_reflns_limit_l_max 30
_diffrn_reflns_limit_l_min -30
_diffrn_reflns_number 23061
_diffrn_reflns_theta_full 26.50
_diffrn_reflns_theta_max 26.50
_diffrn_reflns_theta_min 1.72
_exptl_absorpt_coefficient_mu 3.400
_exptl_absorpt_correction_T_max 0.7896
_exptl_absorpt_correction_T_min 0.3022
_exptl_absorpt_correction_type integration
_exptl_absorpt_process_details '(X-RED32; Stoe & Cie, 2002)'
_exptl_crystal_colour yellow
_exptl_crystal_density_diffrn 1.574
_exptl_crystal_density_method 'not measured'
_exptl_crystal_description prism
_exptl_crystal_F_000 1088
_exptl_crystal_size_max 0.560
_exptl_crystal_size_mid 0.323
_exptl_crystal_size_min 0.080
_refine_diff_density_max 0.815
_refine_diff_density_min -0.790
_refine_ls_extinction_method none
_refine_ls_goodness_of_fit_ref 1.028
_refine_ls_hydrogen_treatment constr
_refine_ls_matrix_type full
_refine_ls_number_parameters 570
_refine_ls_number_reflns 9495
_refine_ls_number_restraints 24
_refine_ls_restrained_S_all 1.031
_refine_ls_R_factor_all 0.0293
_refine_ls_R_factor_gt 0.0262
_refine_ls_shift/su_max 0.002
_refine_ls_shift/su_mean 0.000
_refine_ls_structure_factor_coef Fsqd
_refine_ls_weighting_details 'calc w=1/[\s^2^(Fo^2^)+(0.0360P)^2^+1.3319P] where P=(Fo^2^+2Fc^2^)/3'
_refine_ls_weighting_scheme calc
_refine_ls_wR_factor_gt 0.0644
_refine_ls_wR_factor_ref 0.0656
_reflns_number_gt 8823
_reflns_number_total 9495
_reflns_threshold_expression I>2\s(I)
_cod_data_source_file jj2077.cif
_cod_data_source_block I
_cod_original_cell_volume 2304.86(15)
_cod_database_code 2229731
_cod_database_fobs_code 2229731

loop_
_symmetry_equiv_pos_as_xyz
'x, y, z'
'-x, -y, -z'

loop_
_atom_site_type_symbol
_atom_site_label
_atom_site_fract_x
_atom_site_fract_y
_atom_site_fract_z
_atom_site_U_iso_or_equiv
_atom_site_adp_type
_atom_site_calc_flag
_atom_site_refinement_flags
_atom_site_occupancy
_atom_site_disorder_assembly
_atom_site_disorder_group
C C1 0.8948(4) 0.3729(3) 0.59754(14) 0.0444(7) Uani d . 1 . .
C C2 1.0207(4) 0.4658(4) 0.57643(18) 0.0621(9) Uani d . 1 . .
H H2 1.0238 0.5476 0.5661 0.074 Uiso calc R 1 . .
C C3 1.1416(5) 0.4379(6) 0.5706(2) 0.0845(14) Uani d . 1 . .
H H3 1.2266 0.5017 0.5574 0.101 Uiso calc R 1 . .
C C4 1.1354(6) 0.3154(6) 0.5844(2) 0.0906(16) Uani d . 1 . .
H H4 1.2162 0.2959 0.5800 0.109 Uiso calc R 1 . .
C C5 1.0115(6) 0.2220(6) 0.6044(2) 0.0864(15) Uani d . 1 . .
H H5 1.0082 0.1391 0.6135 0.104 Uiso calc R 1 . .
C C6 0.8916(5) 0.2502(4) 0.61133(19) 0.0640(10) Uani d . 1 . .
H H6 0.8079 0.1865 0.6253 0.077 Uiso calc R 1 . .
C C7 0.6165(3) 0.3202(3) 0.54114(13) 0.0413(6) Uani d . 1 . .
C C8 0.6247(6) 0.2111(5) 0.50558(19) 0.0770(13) Uani d . 1 . .
H H8 0.6995 0.1853 0.5123 0.092 Uiso calc R 1 . .
C C9 0.5221(7) 0.1398(6) 0.4599(2) 0.0991(19) Uani d . 1 . .
H H9 0.5282 0.0658 0.4363 0.119 Uiso calc R 1 . .
C C10 0.4126(5) 0.1765(4) 0.44895(18) 0.0720(12) Uani d . 1 . .
H H10 0.3434 0.1274 0.4184 0.086 Uiso calc R 1 . .
C C11 0.4052(4) 0.2855(4) 0.48304(17) 0.0629(10) Uani d . 1 . .
H H11 0.3317 0.3123 0.4753 0.076 Uiso calc R 1 . .
C C12 0.5062(4) 0.3570(4) 0.52921(15) 0.0528(8) Uani d . 1 . .
H H12 0.4992 0.4310 0.5525 0.063 Uiso calc R 1 . .
C C13 0.3674(4) 0.1330(4) 0.87188(16) 0.0552(8) Uani d . 1 . .
C C14 0.3001(5) 0.0020(5) 0.8382(2) 0.0762(13) Uani d . 1 . .
H H14 0.3096 -0.0051 0.7994 0.091 Uiso calc R 1 . .
C C15 0.2197(6) -0.1179(5) 0.8606(3) 0.0896(15) Uani d . 1 . .
H H15 0.1756 -0.2050 0.8375 0.108 Uiso calc R 1 . .
C C16 0.2062(6) -0.1063(6) 0.9175(3) 0.0957(17) Uani d . 1 . .
H H16 0.1498 -0.1861 0.9329 0.115 Uiso calc R 1 . .
C C17 0.2725(8) 0.0178(7) 0.9516(3) 0.110(2) Uani d . 1 . .
H H17 0.2637 0.0226 0.9904 0.132 Uiso calc R 1 . .
C C18 0.3546(7) 0.1400(5) 0.9293(2) 0.0876(15) Uani d . 1 . .
H H18 0.4004 0.2258 0.9533 0.105 Uiso calc R 1 . .
C C19 0.3316(4) 0.3238(4) 0.80632(16) 0.0580(9) Uani d . 1 . .
C C20 0.1798(6) 0.2294(6) 0.8039(3) 0.1047(19) Uani d . 1 B .
H H20 0.1489 0.1464 0.8188 0.126 Uiso calc R 1 . .
C C21 0.0774(7) 0.2653(8) 0.7783(3) 0.120(2) Uani d . 1 . .
H H21 -0.0224 0.2049 0.7758 0.144 Uiso calc R 1 B .
C C22 0.1238(7) 0.3876(7) 0.7573(3) 0.0986(17) Uani d . 1 B .
H H22 0.0576 0.4057 0.7366 0.118 Uiso calc R 1 A 1
C C23A 0.2620(12) 0.4801(12) 0.7664(6) 0.120(4) Uani d PU 0.721(13) B 1
H H23A 0.2900 0.5707 0.7589 0.144 Uiso calc PR 0.721(13) B 1
C C24A 0.3672(9) 0.4430(10) 0.7871(5) 0.097(3) Uani d PU 0.721(13) B 1
H H24A 0.4661 0.5046 0.7874 0.116 Uiso calc PR 0.721(13) B 1
C C23B 0.245(2) 0.397(3) 0.7331(9) 0.081(6) Uani d PU 0.279(13) B 2
H H23B 0.2656 0.4355 0.7000 0.097 Uiso calc PR 0.279(13) B 2
C C24B 0.343(2) 0.352(3) 0.7540(10) 0.089(6) Uani d PU 0.279(13) B 2
H H24B 0.4141 0.3421 0.7319 0.107 Uiso calc PR 0.279(13) B 2
C C25 0.7966(4) 0.5871(4) 0.96474(15) 0.0586(9) Uani d . 1 . .
C C26 0.7835(8) 0.4771(6) 0.9929(2) 0.107(2) Uani d . 1 . .
H H26 0.7258 0.3844 0.9765 0.128 Uiso calc R 1 . .
C C27 0.8574(12) 0.5080(10) 1.0455(3) 0.156(4) Uani d . 1 . .
H H27 0.8484 0.4352 1.0646 0.187 Uiso calc R 1 . .
C C28 0.9427(9) 0.6421(10) 1.0699(2) 0.127(3) Uani d . 1 . .
H H28 0.9911 0.6606 1.1055 0.152 Uiso calc R 1 . .
C C29 0.9579(7) 0.7498(7) 1.0424(2) 0.1047(19) Uani d . 1 . .
H H29 1.0184 0.8418 1.0588 0.126 Uiso calc R 1 . .
C C30 0.8831(5) 0.7222(5) 0.99010(19) 0.0776(12) Uani d . 1 . .
H H30 0.8916 0.7962 0.9719 0.093 Uiso calc R 1 . .
C C31 0.6861(5) 0.6984(4) 0.88311(17) 0.0619(9) Uani d . 1 B .
C C32 0.5663(7) 0.7108(7) 0.9052(3) 0.111(2) Uani d . 1 B .
H H32 0.4996 0.6419 0.9238 0.133 Uiso calc R 1 . .
C C33 0.5481(11) 0.8326(10) 0.8989(4) 0.148(3) Uani d . 1 . .
H H33 0.4668 0.8403 0.9138 0.178 Uiso calc R 1 C 3
C C34A 0.629(4) 0.926(2) 0.8758(11) 0.112(8) Uani d P 0.71(7) D 3
H H34A 0.6132 1.0050 0.8749 0.135 Uiso calc PR 0.71(7) D 3
C C35A 0.743(4) 0.914(2) 0.8511(7) 0.086(6) Uani d P 0.71(7) D 3
H H35A 0.7993 0.9813 0.8298 0.103 Uiso calc PR 0.71(7) D 3
C C34B 0.677(5) 0.944(5) 0.860(2) 0.084(11) Uani d P 0.29(7) D 4
H H34B 0.6607 1.0144 0.8473 0.101 Uiso calc PR 0.29(7) D 4
C C35B 0.804(6) 0.932(4) 0.8483(17) 0.071(8) Uani d P 0.29(7) D 4
H H35B 0.8893 0.9999 0.8370 0.085 Uiso calc PR 0.29(7) D 4
C C36 0.7814(6) 0.8013(5) 0.8561(2) 0.0790(13) Uani d . 1 . .
H H36 0.8657 0.7989 0.8418 0.095 Uiso calc R 1 D 3
C C37 0.7337(4) 0.7682(3) 0.67965(14) 0.0489(7) Uani d . 1 . .
C C38 0.5841(5) 0.6851(5) 0.6757(2) 0.0793(13) Uani d . 1 . .
H H38 0.5474 0.5885 0.6648 0.095 Uiso calc R 1 . .
C C39 0.4883(6) 0.7448(6) 0.6880(3) 0.1044(19) Uani d . 1 . .
H H39 0.3875 0.6880 0.6845 0.125 Uiso calc R 1 . .
C C40 0.5400(7) 0.8856(6) 0.7053(2) 0.0897(15) Uani d . 1 . .
H H40 0.4752 0.9244 0.7150 0.108 Uiso calc R 1 . .
C C41 0.6860(6) 0.9683(5) 0.70833(19) 0.0745(12) Uani d . 1 . .
H H41 0.7211 1.0648 0.7190 0.089 Uiso calc R 1 . .
C C42 0.7838(5) 0.9124(4) 0.69590(17) 0.0609(9) Uani d . 1 . .
H H42 0.8841 0.9712 0.6984 0.073 Uiso calc R 1 . .
C C43 1.0174(4) 0.8296(3) 0.63714(14) 0.0448(7) Uani d . 1 . .
C C44 1.1319(4) 0.9254(4) 0.67540(18) 0.0662(11) Uani d . 1 . .
H H44 1.1286 0.9183 0.7137 0.079 Uiso calc R 1 . .
C C45 1.2513(5) 1.0315(5) 0.6567(2) 0.0773(13) Uani d . 1 . .
H H45 1.3279 1.0958 0.6825 0.093 Uiso calc R 1 . .
C C46 1.2566(4) 1.0421(4) 0.6001(2) 0.0654(10) Uani d . 1 . .
H H46 1.3376 1.1123 0.5875 0.078 Uiso calc R 1 . .
C C47 1.1428(4) 0.9494(4) 0.56251(18) 0.0608(9) Uani d . 1 . .
H H47 1.1460 0.9579 0.5243 0.073 Uiso calc R 1 . .
C C48 1.0225(4) 0.8429(3) 0.58052(15) 0.0507(8) Uani d . 1 . .
H H48 0.9453 0.7805 0.5546 0.061 Uiso calc R 1 . .
N N1 0.7810(3) 0.5722(2) 0.60647(11) 0.0416(5) Uani d . 1 . .
N N2 0.5590(3) 0.4148(3) 0.89129(13) 0.0562(7) Uani d . 1 . .
P P1 0.73768(8) 0.41014(7) 0.60417(3) 0.03652(15) Uani d . 1 . .
P P2 0.46930(10) 0.28923(9) 0.84166(4) 0.04727(18) Uani d . 1 B .
P P3 0.71250(10) 0.54698(9) 0.89377(4) 0.04749(19) Uani d . 1 B .
P P4 0.85814(8) 0.69144(7) 0.66001(3) 0.03865(16) Uani d . 1 B .
S S1 0.61827(9) 0.31817(8) 0.66701(3) 0.04800(18) Uani d . 1 . .
S S2 0.58863(10) 0.23147(8) 0.78461(4) 0.04756(18) Uani d . 1 . .
S S3 0.86728(9) 0.52805(9) 0.84426(3) 0.04726(17) Uani d . 1 . .
S S4 0.93207(9) 0.63793(8) 0.72772(4) 0.04849(18) Uani d . 1 . .
Pt Pt1 0.746243(12) 0.437756(11) 0.754094(4) 0.03693(4) Uani d . 1 B .

loop_
_atom_site_aniso_label
_atom_site_aniso_U_11
_atom_site_aniso_U_22
_atom_site_aniso_U_33
_atom_site_aniso_U_12
_atom_site_aniso_U_13
_atom_site_aniso_U_23
C1 0.0485(17) 0.0486(16) 0.0385(16) 0.0237(14) 0.0012(13) 0.0065(12)
C2 0.060(2) 0.065(2) 0.071(3) 0.0325(18) 0.0171(19) 0.0230(19)
C3 0.063(3) 0.100(3) 0.106(4) 0.043(2) 0.035(3) 0.037(3)
C4 0.086(3) 0.123(4) 0.105(4) 0.077(3) 0.030(3) 0.040(3)
C5 0.101(4) 0.097(3) 0.103(4) 0.074(3) 0.027(3) 0.042(3)
C6 0.070(2) 0.063(2) 0.074(3) 0.0389(19) 0.012(2) 0.0246(19)
C7 0.0464(16) 0.0417(14) 0.0327(15) 0.0168(12) 0.0003(12) 0.0048(11)
C8 0.095(3) 0.085(3) 0.062(3) 0.062(3) -0.027(2) -0.026(2)
C9 0.139(5) 0.099(3) 0.066(3) 0.076(4) -0.047(3) -0.042(3)
C10 0.085(3) 0.067(2) 0.049(2) 0.025(2) -0.025(2) -0.0065(18)
C11 0.056(2) 0.072(2) 0.057(2) 0.0264(18) -0.0150(17) 0.0070(18)
C12 0.0517(19) 0.0537(18) 0.051(2) 0.0236(15) -0.0061(15) -0.0009(14)
C13 0.0458(18) 0.069(2) 0.051(2) 0.0222(16) 0.0090(15) 0.0204(16)
C14 0.065(3) 0.071(3) 0.065(3) 0.002(2) 0.000(2) 0.017(2)
C15 0.072(3) 0.072(3) 0.103(4) 0.007(2) 0.007(3) 0.027(3)
C16 0.094(4) 0.088(3) 0.114(5) 0.037(3) 0.041(3) 0.055(3)
C17 0.143(6) 0.111(4) 0.074(4) 0.045(4) 0.048(4) 0.044(3)
C18 0.118(4) 0.079(3) 0.057(3) 0.032(3) 0.027(3) 0.019(2)
C19 0.061(2) 0.075(2) 0.0450(19) 0.0366(19) 0.0041(16) 0.0087(16)
C20 0.073(3) 0.102(4) 0.139(6) 0.037(3) -0.008(3) 0.025(4)
C21 0.076(4) 0.144(6) 0.141(6) 0.053(4) -0.022(4) 0.008(5)
C22 0.100(4) 0.131(5) 0.098(4) 0.076(4) 0.000(3) 0.036(4)
C23A 0.115(6) 0.101(6) 0.149(8) 0.046(5) -0.024(5) 0.042(6)
C24A 0.074(4) 0.097(5) 0.123(7) 0.030(4) -0.010(4) 0.056(5)
C23B 0.075(8) 0.108(10) 0.071(9) 0.042(7) 0.003(6) 0.039(7)
C24B 0.072(8) 0.120(11) 0.079(9) 0.044(7) 0.010(7) 0.025(8)
C25 0.067(2) 0.081(2) 0.0344(17) 0.040(2) 0.0002(15) 0.0023(16)
C26 0.160(6) 0.098(4) 0.068(3) 0.063(4) -0.028(4) 0.013(3)
C27 0.262(11) 0.173(7) 0.070(4) 0.132(8) -0.045(6) 0.018(5)
C28 0.169(7) 0.193(8) 0.049(3) 0.118(6) -0.033(4) -0.011(4)
C29 0.110(4) 0.132(5) 0.057(3) 0.051(4) -0.025(3) -0.022(3)
C30 0.084(3) 0.090(3) 0.050(2) 0.033(2) -0.012(2) 0.001(2)
C31 0.074(3) 0.065(2) 0.052(2) 0.039(2) -0.0100(18) -0.0012(17)
C32 0.109(5) 0.112(4) 0.146(6) 0.078(4) 0.022(4) 0.024(4)
C33 0.156(8) 0.155(7) 0.192(10) 0.128(7) 0.005(7) 0.011(7)
C34A 0.18(2) 0.097(10) 0.099(11) 0.098(13) -0.006(12) 0.008(7)
C35A 0.110(18) 0.078(7) 0.086(6) 0.053(9) -0.011(10) 0.022(5)
C34B 0.08(2) 0.11(2) 0.08(2) 0.064(15) -0.004(14) 0.034(16)
C35B 0.063(16) 0.073(13) 0.076(13) 0.036(12) -0.015(12) -0.012(11)
C36 0.110(4) 0.065(2) 0.064(3) 0.043(3) -0.011(3) 0.003(2)
C37 0.0583(19) 0.0487(16) 0.0424(17) 0.0267(15) 0.0042(14) 0.0050(13)
C38 0.059(2) 0.066(2) 0.115(4) 0.030(2) 0.027(3) 0.013(2)
C39 0.072(3) 0.110(4) 0.141(6) 0.051(3) 0.032(3) 0.012(4)
C40 0.102(4) 0.100(4) 0.094(4) 0.073(3) 0.024(3) 0.004(3)
C41 0.109(4) 0.070(2) 0.063(3) 0.059(3) 0.010(2) 0.0019(19)
C42 0.078(3) 0.0532(19) 0.053(2) 0.0322(18) 0.0022(18) 0.0003(15)
C43 0.0452(16) 0.0393(14) 0.0475(18) 0.0158(13) -0.0006(13) 0.0087(12)
C44 0.059(2) 0.061(2) 0.055(2) 0.0025(17) -0.0084(18) 0.0166(17)
C45 0.055(2) 0.063(2) 0.084(3) -0.0038(18) -0.011(2) 0.020(2)
C46 0.050(2) 0.0533(19) 0.088(3) 0.0124(16) 0.016(2) 0.028(2)
C47 0.065(2) 0.061(2) 0.058(2) 0.0255(18) 0.0190(19) 0.0211(17)
C48 0.0528(19) 0.0471(16) 0.0490(19) 0.0187(14) 0.0042(15) 0.0081(14)
N1 0.0472(14) 0.0375(12) 0.0385(13) 0.0175(11) -0.0024(11) 0.0047(10)
N2 0.0543(17) 0.0666(18) 0.0423(16) 0.0235(14) 0.0109(13) 0.0018(13)
P1 0.0385(4) 0.0349(3) 0.0330(4) 0.0137(3) 0.0002(3) 0.0037(3)
P2 0.0481(4) 0.0570(5) 0.0376(4) 0.0233(4) 0.0071(3) 0.0093(3)
P3 0.0529(5) 0.0554(5) 0.0359(4) 0.0266(4) -0.0018(3) 0.0030(3)
P4 0.0409(4) 0.0348(3) 0.0366(4) 0.0134(3) -0.0001(3) 0.0051(3)
S1 0.0479(4) 0.0441(4) 0.0349(4) 0.0051(3) 0.0033(3) 0.0037(3)
S2 0.0552(5) 0.0414(4) 0.0464(4) 0.0202(3) 0.0145(4) 0.0108(3)
S3 0.0453(4) 0.0600(4) 0.0358(4) 0.0225(4) -0.0016(3) 0.0076(3)
S4 0.0466(4) 0.0460(4) 0.0425(4) 0.0090(3) -0.0066(3) 0.0132(3)
Pt1 0.04044(7) 0.03858(6) 0.03214(7) 0.01761(5) 0.00324(4) 0.00568(4)

loop_
_atom_type_symbol
_atom_type_description
_atom_type_scat_dispersion_real
_atom_type_scat_dispersion_imag
_atom_type_scat_source
C C 0.0033 0.0016 'International Tables Vol C Tables 4.2.6.8 and 6.1.1.4'
H H 0.0000 0.0000 'International Tables Vol C Tables 4.2.6.8 and 6.1.1.4'
N N 0.0061 0.0033 'International Tables Vol C Tables 4.2.6.8 and 6.1.1.4'
P P 0.1023 0.0942 'International Tables Vol C Tables 4.2.6.8 and 6.1.1.4'
S S 0.1246 0.1234 'International Tables Vol C Tables 4.2.6.8 and 6.1.1.4'
Pt Pt -1.7033 8.3905 'International Tables Vol C Tables 4.2.6.8 and 6.1.1.4'

loop_
_geom_angle_atom_site_label_1
_geom_angle_atom_site_label_2
_geom_angle_atom_site_label_3
_geom_angle_site_symmetry_1
_geom_angle_site_symmetry_3
_geom_angle
_geom_angle_publ_flag
C6 C1 C2 . . 118.6(3) ?
C6 C1 P1 . . 121.4(3) ?
C2 C1 P1 . . 119.9(3) ?
C3 C2 C1 . . 120.6(4) ?
C3 C2 H2 . . 119.7 ?
C1 C2 H2 . . 119.7 ?
C4 C3 C2 . . 119.6(4) ?
C4 C3 H3 . . 120.2 ?
C2 C3 H3 . . 120.2 ?
C5 C4 C3 . . 120.5(4) ?
C5 C4 H4 . . 119.8 ?
C3 C4 H4 . . 119.8 ?
C4 C5 C6 . . 120.3(4) ?
C4 C5 H5 . . 119.9 ?
C6 C5 H5 . . 119.9 ?
C5 C6 C1 . . 120.4(4) ?
C5 C6 H6 . . 119.8 ?
C1 C6 H6 . . 119.8 ?
C12 C7 C8 . . 118.2(3) ?
C12 C7 P1 . . 118.8(2) ?
C8 C7 P1 . . 122.9(3) ?
C7 C8 C9 . . 120.2(4) ?
C7 C8 H8 . . 119.9 ?
C9 C8 H8 . . 119.9 ?
C10 C9 C8 . . 120.8(4) ?
C10 C9 H9 . . 119.6 ?
C8 C9 H9 . . 119.6 ?
C11 C10 C9 . . 119.4(4) ?
C11 C10 H10 . . 120.3 ?
C9 C10 H10 . . 120.3 ?
C10 C11 C12 . . 120.5(4) ?
C10 C11 H11 . . 119.8 ?
C12 C11 H11 . . 119.8 ?
C7 C12 C11 . . 120.9(3) ?
C7 C12 H12 . . 119.6 ?
C11 C12 H12 . . 119.6 ?
C18 C13 C14 . . 117.8(4) ?
C18 C13 P2 . . 120.9(3) ?
C14 C13 P2 . . 121.3(3) ?
C15 C14 C13 . . 121.9(5) ?
C15 C14 H14 . . 119.0 ?
C13 C14 H14 . . 119.0 ?
C16 C15 C14 . . 118.5(5) ?
C16 C15 H15 . . 120.7 ?
C14 C15 H15 . . 120.7 ?
C17 C16 C15 . . 121.4(5) ?
C17 C16 H16 . . 119.3 ?
C15 C16 H16 . . 119.3 ?
C16 C17 C18 . . 120.4(5) ?
C16 C17 H17 . . 119.8 ?
C18 C17 H17 . . 119.8 ?
C13 C18 C17 . . 119.8(5) ?
C13 C18 H18 . . 120.1 ?
C17 C18 H18 . . 120.1 ?
C24A C19 C24B . . 49.2(10) ?
C24A C19 C20 . . 117.7(5) ?
C24B C19 C20 . . 100.7(10) ?
C24A C19 P2 . . 121.2(4) ?
C24B C19 P2 . . 121.7(9) ?
C20 C19 P2 . . 120.7(4) ?
C21 C20 C19 . . 118.1(6) ?
C21 C20 H20 . . 120.9 ?
C19 C20 H20 . . 120.9 ?
C22 C21 C20 . . 120.4(6) ?
C22 C21 H21 . . 119.8 ?
C20 C21 H21 . . 119.8 ?
C23A C22 C23B . . 47.3(10) ?
C23A C22 C21 . . 119.9(6) ?
C23B C22 C21 . . 102.8(10) ?
C23A C22 H22 . . 120.1 ?
C23B C22 H22 . . 117.1 ?
C21 C22 H22 . . 120.1 ?
C22 C23A C24A . . 120.2(8) ?
C22 C23A H23A . . 119.9 ?
C24A C23A H23A . . 119.9 ?
C19 C24A C23A . . 122.5(8) ?
C19 C24A H24A . . 118.7 ?
C23A C24A H24A . . 118.7 ?
C22 C23B C24B . . 124.3(16) ?
C22 C23B H23B . . 117.8 ?
C24B C23B H23B . . 117.8 ?
C19 C24B C23B . . 117.9(17) ?
C19 C24B H24B . . 121.0 ?
C23B C24B H24B . . 121.0 ?
C30 C25 C26 . . 118.9(4) ?
C30 C25 P3 . . 121.8(3) ?
C26 C25 P3 . . 119.1(4) ?
C27 C26 C25 . . 119.0(6) ?
C27 C26 H26 . . 120.5 ?
C25 C26 H26 . . 120.5 ?
C28 C27 C26 . . 121.3(7) ?
C28 C27 H27 . . 119.3 ?
C26 C27 H27 . . 119.3 ?
C27 C28 C29 . . 120.2(6) ?
C27 C28 H28 . . 119.9 ?
C29 C28 H28 . . 119.9 ?
C28 C29 C30 . . 119.8(6) ?
C28 C29 H29 . . 120.1 ?
C30 C29 H29 . . 120.1 ?
C25 C30 C29 . . 120.8(5) ?
C25 C30 H30 . . 119.6 ?
C29 C30 H30 . . 119.6 ?
C36 C31 C32 . . 119.5(5) ?
C36 C31 P3 . . 122.9(4) ?
C32 C31 P3 . . 117.5(4) ?
C31 C32 C33 . . 117.8(7) ?
C31 C32 H32 . . 121.1 ?
C33 C32 H32 . . 121.1 ?
C34A C33 C32 . . 125.2(15) ?
C32 C33 C34B . . 114.4(18) ?
C34A C33 H33 . . 117.4 ?
C32 C33 H33 . . 117.4 ?
C34B C33 H33 . . 128.1 ?
C33 C34A C35A . . 118.6(15) ?
C33 C34A H34A . . 120.7 ?
C35A C34A H34A . . 120.7 ?
C34A C35A C36 . . 123.2(15) ?
C34A C35A H35A . . 118.4 ?
C36 C35A H35A . . 118.4 ?
C35B C34B C33 . . 122(3) ?
C35B C34B H34B . . 119.2 ?
C33 C34B H34B . . 119.2 ?
C36 C35B C34B . . 107(4) ?
C36 C35B H35B . . 126.6 ?
C34B C35B H35B . . 126.6 ?
C35B C36 C31 . . 137(2) ?
C31 C36 C35A . . 115.4(16) ?
C35B C36 H36 . . 100.0 ?
C31 C36 H36 . . 122.3 ?
C35A C36 H36 . . 122.3 ?
C38 C37 C42 . . 117.9(4) ?
C38 C37 P4 . . 120.2(3) ?
C42 C37 P4 . . 121.7(3) ?
C37 C38 C39 . . 120.3(4) ?
C37 C38 H38 . . 119.9 ?
C39 C38 H38 . . 119.9 ?
C40 C39 C38 . . 120.8(5) ?
C40 C39 H39 . . 119.6 ?
C38 C39 H39 . . 119.6 ?
C41 C40 C39 . . 119.4(4) ?
C41 C40 H40 . . 120.3 ?
C39 C40 H40 . . 120.3 ?
C40 C41 C42 . . 121.2(4) ?
C40 C41 H41 . . 119.4 ?
C42 C41 H41 . . 119.4 ?
C41 C42 C37 . . 120.4(4) ?
C41 C42 H42 . . 119.8 ?
C37 C42 H42 . . 119.8 ?
C48 C43 C44 . . 119.3(3) ?
C48 C43 P4 . . 119.2(2) ?
C44 C43 P4 . . 121.5(3) ?
C45 C44 C43 . . 120.2(4) ?
C45 C44 H44 . . 119.9 ?
C43 C44 H44 . . 119.9 ?
C46 C45 C44 . . 120.0(4) ?
C46 C45 H45 . . 120.0 ?
C44 C45 H45 . . 120.0 ?
C47 C46 C45 . . 119.9(3) ?
C47 C46 H46 . . 120.1 ?
C45 C46 H46 . . 120.1 ?
C46 C47 C48 . . 120.8(4) ?
C46 C47 H47 . . 119.6 ?
C48 C47 H47 . . 119.6 ?
C43 C48 C47 . . 119.8(3) ?
C43 C48 H48 . . 120.1 ?
C47 C48 H48 . . 120.1 ?
P1 N1 P4 . . 125.54(17) ?
P3 N2 P2 . . 131.51(19) ?
N1 P1 C1 . . 112.15(15) ?
N1 P1 C7 . . 106.37(14) ?
C1 P1 C7 . . 107.27(15) ?
N1 P1 S1 . . 116.37(11) ?
C1 P1 S1 . . 110.13(11) ?
C7 P1 S1 . . 103.75(10) ?
N2 P2 C13 . . 108.81(18) ?
N2 P2 C19 . . 110.03(18) ?
C13 P2 C19 . . 105.46(18) ?
N2 P2 S2 . . 116.77(12) ?
C13 P2 S2 . . 103.90(13) ?
C19 P2 S2 . . 111.06(13) ?
N2 P3 C25 . . 107.48(18) ?
N2 P3 C31 . . 110.2(2) ?
C25 P3 C31 . . 105.70(19) ?
N2 P3 S3 . . 117.98(12) ?
C25 P3 S3 . . 103.84(13) ?
C31 P3 S3 . . 110.71(15) ?
N1 P4 C43 . . 107.67(15) ?
N1 P4 C37 . . 107.40(15) ?
C43 P4 C37 . . 105.66(15) ?
N1 P4 S4 . . 117.64(10) ?
C43 P4 S4 . . 105.99(11) ?
C37 P4 S4 . . 111.77(12) ?
P1 S1 Pt1 . . 109.16(4) ?
P2 S2 Pt1 . . 104.97(4) ?
P3 S3 Pt1 . . 104.36(4) ?
P4 S4 Pt1 . . 110.20(4) ?
S2 Pt1 S1 . . 82.41(3) ?
S2 Pt1 S3 . . 90.87(3) ?
S1 Pt1 S3 . . 172.36(3) ?
S2 Pt1 S4 . . 171.73(3) ?
S1 Pt1 S4 . . 101.46(3) ?
S3 Pt1 S4 . . 84.75(3) ?

loop_
_geom_bond_atom_site_label_1
_geom_bond_atom_site_label_2
_geom_bond_site_symmetry_2
_geom_bond_distance
_geom_bond_publ_flag
C1 C6 . 1.386(5) ?
C1 C2 . 1.388(5) ?
C1 P1 . 1.800(3) ?
C2 C3 . 1.381(6) ?
C2 H2 . 0.9300 ?
C3 C4 . 1.372(7) ?
C3 H3 . 0.9300 ?
C4 C5 . 1.365(7) ?
C4 H4 . 0.9300 ?
C5 C6 . 1.375(6) ?
C5 H5 . 0.9300 ?
C6 H6 . 0.9300 ?
C7 C12 . 1.373(5) ?
C7 C8 . 1.378(5) ?
C7 P1 . 1.800(3) ?
C8 C9 . 1.384(6) ?
C8 H8 . 0.9300 ?
C9 C10 . 1.360(7) ?
C9 H9 . 0.9300 ?
C10 C11 . 1.355(6) ?
C10 H10 . 0.9300 ?
C11 C12 . 1.384(5) ?
C11 H11 . 0.9300 ?
C12 H12 . 0.9300 ?
C13 C18 . 1.376(6) ?
C13 C14 . 1.388(6) ?
C13 P2 . 1.802(4) ?
C14 C15 . 1.378(6) ?
C14 H14 . 0.9300 ?
C15 C16 . 1.361(8) ?
C15 H15 . 0.9300 ?
C16 C17 . 1.340(8) ?
C16 H16 . 0.9300 ?
C17 C18 . 1.397(7) ?
C17 H17 . 0.9300 ?
C18 H18 . 0.9300 ?
C19 C24A . 1.319(8) ?
C19 C24B . 1.32(2) ?
C19 C20 . 1.422(7) ?
C19 P2 . 1.817(4) ?
C20 C21 . 1.412(8) ?
C20 H20 . 0.9300 ?
C21 C22 . 1.359(9) ?
C21 H21 . 0.9300 ?
C22 C23A . 1.312(11) ?
C22 C23B . 1.33(2) ?
C22 H22 . 0.9300 ?
C23A C24A . 1.395(12) ?
C23A H23A . 0.9300 ?
C24A H24A . 0.9300 ?
C23B C24B . 1.39(3) ?
C23B H23B . 0.9300 ?
C24B H24B . 0.9300 ?
C25 C30 . 1.369(6) ?
C25 C26 . 1.396(6) ?
C25 P3 . 1.801(4) ?
C26 C27 . 1.381(8) ?
C26 H26 . 0.9300 ?
C27 C28 . 1.352(11) ?
C27 H27 . 0.9300 ?
C28 C29 . 1.359(10) ?
C28 H28 . 0.9300 ?
C29 C30 . 1.384(7) ?
C29 H29 . 0.9300 ?
C30 H30 . 0.9300 ?
C31 C36 . 1.362(7) ?
C31 C32 . 1.377(7) ?
C31 P3 . 1.803(4) ?
C32 C33 . 1.421(9) ?
C32 H32 . 0.9300 ?
C33 C34A . 1.19(4) ?
C33 C34B . 1.72(6) ?
C33 H33 . 0.9300 ?
C34A C35A . 1.35(2) ?
C34A H34A . 0.9300 ?
C35A C36 . 1.432(18) ?
C35A H35A . 0.9300 ?
C34B C35B . 1.37(4) ?
C34B H34B . 0.9300 ?
C35B C36 . 1.35(4) ?
C35B H35B . 0.9300 ?
C36 H36 . 0.9300 ?
C37 C38 . 1.379(6) ?
C37 C42 . 1.393(5) ?
C37 P4 . 1.809(3) ?
C38 C39 . 1.385(6) ?
C38 H38 . 0.9300 ?
C39 C40 . 1.363(7) ?
C39 H39 . 0.9300 ?
C40 C41 . 1.349(7) ?
C40 H40 . 0.9300 ?
C41 C42 . 1.375(6) ?
C41 H41 . 0.9300 ?
C42 H42 . 0.9300 ?
C43 C48 . 1.381(5) ?
C43 C44 . 1.386(5) ?
C43 P4 . 1.808(3) ?
C44 C45 . 1.384(5) ?
C44 H44 . 0.9300 ?
C45 C46 . 1.375(6) ?
C45 H45 . 0.9300 ?
C46 C47 . 1.365(6) ?
C46 H46 . 0.9300 ?
C47 C48 . 1.384(5) ?
C47 H47 . 0.9300 ?
C48 H48 . 0.9300 ?
N1 P1 . 1.588(2) ?
N1 P4 . 1.593(3) ?
N2 P3 . 1.579(3) ?
N2 P2 . 1.586(3) ?
P1 S1 . 2.0278(11) ?
P2 S2 . 2.0333(12) ?
P3 S3 . 2.0325(12) ?
P4 S4 . 2.0304(11) ?
S1 Pt1 . 2.3286(8) ?
S2 Pt1 . 2.3209(8) ?
S3 Pt1 . 2.3299(8) ?
S4 Pt1 . 2.3339(8) ?

loop_
_geom_torsion_atom_site_label_1
_geom_torsion_atom_site_label_2
_geom_torsion_atom_site_label_3
_geom_torsion_atom_site_label_4
_geom_torsion_site_symmetry_1
_geom_torsion_site_symmetry_2
_geom_torsion_site_symmetry_3
_geom_torsion_site_symmetry_4
_geom_torsion
_geom_torsion_publ_flag
C6 C1 C2 C3 . . . . -1.5(6) ?
P1 C1 C2 C3 . . . . -179.4(4) ?
C1 C2 C3 C4 . . . . 1.7(8) ?
C2 C3 C4 C5 . . . . -0.8(9) ?
C3 C4 C5 C6 . . . . -0.3(9) ?
C4 C5 C6 C1 . . . . 0.6(8) ?
C2 C1 C6 C5 . . . . 0.3(7) ?
P1 C1 C6 C5 . . . . 178.2(4) ?
C12 C7 C8 C9 . . . . -1.2(7) ?
P1 C7 C8 C9 . . . . 175.6(4) ?
C7 C8 C9 C10 . . . . 0.5(9) ?
C8 C9 C10 C11 . . . . 0.7(9) ?
C9 C10 C11 C12 . . . . -1.3(7) ?
C8 C7 C12 C11 . . . . 0.6(6) ?
P1 C7 C12 C11 . . . . -176.3(3) ?
C10 C11 C12 C7 . . . . 0.6(6) ?
C18 C13 C14 C15 . . . . 1.5(7) ?
P2 C13 C14 C15 . . . . -178.8(4) ?
C13 C14 C15 C16 . . . . 0.2(8) ?
C14 C15 C16 C17 . . . . -1.9(10) ?
C15 C16 C17 C18 . . . . 1.7(11) ?
C14 C13 C18 C17 . . . . -1.7(8) ?
P2 C13 C18 C17 . . . . 178.7(5) ?
C16 C17 C18 C13 . . . . 0.1(10) ?
C24A C19 C20 C21 . . . . 3.5(10) ?
C24B C19 C20 C21 . . . . -45.8(13) ?
P2 C19 C20 C21 . . . . 177.0(5) ?
C19 C20 C21 C22 . . . . -0.8(11) ?
C20 C21 C22 C23A . . . . -7.6(14) ?
C20 C21 C22 C23B . . . . 40.2(14) ?
C23B C22 C23A C24A . . . . -66.5(14) ?
C21 C22 C23A C24A . . . . 13.0(17) ?
C24B C19 C24A C23A . . . . 81.6(15) ?
C20 C19 C24A C23A . . . . 1.8(14) ?
P2 C19 C24A C23A . . . . -171.7(9) ?
C22 C23A C24A C19 . . . . -10.3(18) ?
C23A C22 C23B C24B . . . . 84(2) ?
C21 C22 C23B C24B . . . . -35(3) ?
C24A C19 C24B C23B . . . . -65(2) ?
C20 C19 C24B C23B . . . . 52(2) ?
P2 C19 C24B C23B . . . . -171.0(15) ?
C22 C23B C24B C19 . . . . -14(3) ?
C30 C25 C26 C27 . . . . 0.3(10) ?
P3 C25 C26 C27 . . . . 175.1(6) ?
C25 C26 C27 C28 . . . . -0.5(13) ?
C26 C27 C28 C29 . . . . -0.4(14) ?
C27 C28 C29 C30 . . . . 1.5(12) ?
C26 C25 C30 C29 . . . . 0.8(8) ?
P3 C25 C30 C29 . . . . -173.8(4) ?
C28 C29 C30 C25 . . . . -1.8(9) ?
C36 C31 C32 C33 . . . . -0.2(9) ?
P3 C31 C32 C33 . . . . 177.7(6) ?
C31 C32 C33 C34A . . . . -0.1(17) ?
C31 C32 C33 C34B . . . . 3(2) ?
C32 C33 C34A C35A . . . . 4(3) ?
C34B C33 C34A C35A . . . . -12(10) ?
C33 C34A C35A C36 . . . . -7(3) ?
C34A C33 C34B C35B . . . . 152(15) ?
C32 C33 C34B C35B . . . . -14(5) ?
C33 C34B C35B C36 . . . . 18(6) ?
C34B C35B C36 C31 . . . . -18(5) ?
C34B C35B C36 C35A . . . . 9(4) ?
C32 C31 C36 C35B . . . . 9(3) ?
P3 C31 C36 C35B . . . . -169(3) ?
C32 C31 C36 C35A . . . . -2.6(11) ?
P3 C31 C36 C35A . . . . 179.7(9) ?
C34A C35A C36 C35B . . . . -154(6) ?
C34A C35A C36 C31 . . . . 6(2) ?
C42 C37 C38 C39 . . . . -0.4(7) ?
P4 C37 C38 C39 . . . . -176.8(5) ?
C37 C38 C39 C40 . . . . -1.4(10) ?
C38 C39 C40 C41 . . . . 2.6(10) ?
C39 C40 C41 C42 . . . . -2.0(9) ?
C40 C41 C42 C37 . . . . 0.2(7) ?
C38 C37 C42 C41 . . . . 0.9(6) ?
P4 C37 C42 C41 . . . . 177.3(3) ?
C48 C43 C44 C45 . . . . -1.2(6) ?
P4 C43 C44 C45 . . . . -178.9(4) ?
C43 C44 C45 C46 . . . . -0.1(7) ?
C44 C45 C46 C47 . . . . 1.2(7) ?
C45 C46 C47 C48 . . . . -1.1(7) ?
C44 C43 C48 C47 . . . . 1.4(5) ?
P4 C43 C48 C47 . . . . 179.1(3) ?
C46 C47 C48 C43 . . . . -0.2(6) ?
P4 N1 P1 C1 . . . . -76.6(2) ?
P4 N1 P1 C7 . . . . 166.4(2) ?
P4 N1 P1 S1 . . . . 51.4(2) ?
C6 C1 P1 N1 . . . . 160.7(3) ?
C2 C1 P1 N1 . . . . -21.5(3) ?
C6 C1 P1 C7 . . . . -82.9(3) ?
C2 C1 P1 C7 . . . . 94.9(3) ?
C6 C1 P1 S1 . . . . 29.4(3) ?
C2 C1 P1 S1 . . . . -152.8(3) ?
C12 C7 P1 N1 . . . . -44.6(3) ?
C8 C7 P1 N1 . . . . 138.6(4) ?
C12 C7 P1 C1 . . . . -164.8(3) ?
C8 C7 P1 C1 . . . . 18.4(4) ?
C12 C7 P1 S1 . . . . 78.6(3) ?
C8 C7 P1 S1 . . . . -98.1(4) ?
P3 N2 P2 C13 . . . . 147.7(3) ?
P3 N2 P2 C19 . . . . -97.2(3) ?
P3 N2 P2 S2 . . . . 30.5(3) ?
C18 C13 P2 N2 . . . . 11.3(4) ?
C14 C13 P2 N2 . . . . -168.3(4) ?
C18 C13 P2 C19 . . . . -106.7(4) ?
C14 C13 P2 C19 . . . . 73.7(4) ?
C18 C13 P2 S2 . . . . 136.4(4) ?
C14 C13 P2 S2 . . . . -43.2(4) ?
C24A C19 P2 N2 . . . . 52.1(7) ?
C24B C19 P2 N2 . . . . 110.5(14) ?
C20 C19 P2 N2 . . . . -121.1(4) ?
C24A C19 P2 C13 . . . . 169.3(7) ?
C24B C19 P2 C13 . . . . -132.3(14) ?
C20 C19 P2 C13 . . . . -3.9(5) ?
C24A C19 P2 S2 . . . . -78.7(7) ?
C24B C19 P2 S2 . . . . -20.3(14) ?
C20 C19 P2 S2 . . . . 108.1(4) ?
P2 N2 P3 C25 . . . . -147.3(3) ?
P2 N2 P3 C31 . . . . 98.0(3) ?
P2 N2 P3 S3 . . . . -30.5(3) ?
C30 C25 P3 N2 . . . . -145.9(4) ?
C26 C25 P3 N2 . . . . 39.5(5) ?
C30 C25 P3 C31 . . . . -28.3(4) ?
C26 C25 P3 C31 . . . . 157.1(4) ?
C30 C25 P3 S3 . . . . 88.3(4) ?
C26 C25 P3 S3 . . . . -86.3(4) ?
C36 C31 P3 N2 . . . . -146.5(4) ?
C32 C31 P3 N2 . . . . 35.7(5) ?
C36 C31 P3 C25 . . . . 97.6(4) ?
C32 C31 P3 C25 . . . . -80.2(5) ?
C36 C31 P3 S3 . . . . -14.2(4) ?
C32 C31 P3 S3 . . . . 168.0(4) ?
P1 N1 P4 C43 . . . . 128.1(2) ?
P1 N1 P4 C37 . . . . -118.5(2) ?
P1 N1 P4 S4 . . . . 8.5(2) ?
C48 C43 P4 N1 . . . . 22.8(3) ?
C44 C43 P4 N1 . . . . -159.5(3) ?
C48 C43 P4 C37 . . . . -91.7(3) ?
C44 C43 P4 C37 . . . . 85.9(3) ?
C48 C43 P4 S4 . . . . 149.5(2) ?
C44 C43 P4 S4 . . . . -32.8(3) ?
C38 C37 P4 N1 . . . . 37.4(4) ?
C42 C37 P4 N1 . . . . -138.9(3) ?
C38 C37 P4 C43 . . . . 152.1(4) ?
C42 C37 P4 C43 . . . . -24.1(3) ?
C38 C37 P4 S4 . . . . -93.0(4) ?
C42 C37 P4 S4 . . . . 90.7(3) ?
N1 P1 S1 Pt1 . . . . -57.10(12) ?
C1 P1 S1 Pt1 . . . . 71.94(12) ?
C7 P1 S1 Pt1 . . . . -173.53(11) ?
N2 P2 S2 Pt1 . . . . -52.29(15) ?
C13 P2 S2 Pt1 . . . . -172.08(13) ?
C19 P2 S2 Pt1 . . . . 74.98(15) ?
N2 P3 S3 Pt1 . . . . 51.52(15) ?
C25 P3 S3 Pt1 . . . . 170.28(14) ?
C31 P3 S3 Pt1 . . . . -76.69(14) ?
N1 P4 S4 Pt1 . . . . -51.14(13) ?
C43 P4 S4 Pt1 . . . . -171.57(11) ?
C37 P4 S4 Pt1 . . . . 73.80(13) ?
P2 S2 Pt1 S1 . . . . -118.08(5) ?
P2 S2 Pt1 S3 . . . . 65.56(5) ?
P1 S1 Pt1 S2 . . . . -161.21(5) ?
P1 S1 Pt1 S4 . . . . 11.37(5) ?
P3 S3 Pt1 S2 . . . . -64.69(5) ?
P3 S3 Pt1 S4 . . . . 122.34(5) ?
P4 S4 Pt1 S1 . . . . 32.08(5) ?
P4 S4 Pt1 S3 . . . . -152.41(5) ?
